data_4348623
loop_
_publ_author_name
'Preston, Dan'
'Tucker, Robert A. J.'
'Garden, Anna L.'
'Crowley, James D.'

_publ_section_title
;
 Heterometallic [MnPtn(L)2n](x+) Macrocycles from Dichloromethane-Derived
 Bis-2-pyridyl-1,2,3-triazole Ligands.
;
_journal_issue 17
_journal_name_full 'Inorganic chemistry'
_journal_page_first 8928
_journal_page_last 8934
_journal_paper_doi 10.1021/acs.inorgchem.6b01435
_journal_volume 55
_journal_year 2016
_chemical_formula_sum 'C54 H67.33 B1.73 F6.93 N16 O5.33 Pt'
_chemical_formula_weight 1371.46
_space_group_crystal_system triclinic
_space_group_IT_number 2
_space_group_name_Hall '-P 1'
_space_group_name_H-M_alt 'P -1'
_atom_sites_solution_hydrogens mixed
_audit_creation_method SHELXL-2014
_cell_angle_alpha 101.962(5)
_cell_angle_beta 102.681(6)
_cell_angle_gamma 94.602(5)
_cell_formula_units_Z 3
_cell_length_a 14.6109(10)
_cell_length_b 17.0217(10)
_cell_length_c 19.1823(11)
_cell_measurement_reflns_used 5274
_cell_measurement_temperature 100.01(10)
_cell_measurement_theta_max 72.8770
_cell_measurement_theta_min 3.4420
_cell_volume 4513.6(5)
_computing_cell_refinement
;
CrysAlisPro, Agilent Technologies,
Version 1.171.37.33 (release 27-03-2014 CrysAlis171 .NET)
(compiled Mar 27 2014,17:12:48)
;
_computing_data_collection
;
CrysAlisPro, Agilent Technologies,
Version 1.171.37.33 (release 27-03-2014 CrysAlis171 .NET)
(compiled Mar 27 2014,17:12:48)
;
_computing_data_reduction
;
CrysAlisPro, Agilent Technologies,
Version 1.171.37.33 (release 27-03-2014 CrysAlis171 .NET)
(compiled Mar 27 2014,17:12:48)
;
_computing_structure_refinement 'SHELXL-2014 (Sheldrick, 2014)'
_diffrn_ambient_temperature 100.01(10)
_diffrn_detector_area_resol_mean 5.1725
_diffrn_measured_fraction_theta_full 1.000
_diffrn_measured_fraction_theta_max 0.920
_diffrn_measurement_device_type 'SuperNova, Dual, Cu at zero, Atlas'
_diffrn_measurement_method '\w scans'
_diffrn_radiation_type CuK\a
_diffrn_radiation_wavelength 1.54184
_diffrn_reflns_av_R_equivalents 0.2821
_diffrn_reflns_av_unetI/netI 0.2956
_diffrn_reflns_Laue_measured_fraction_full 1.000
_diffrn_reflns_Laue_measured_fraction_max 0.920
_diffrn_reflns_limit_h_max 18
_diffrn_reflns_limit_h_min -16
_diffrn_reflns_limit_k_max 21
_diffrn_reflns_limit_k_min -21
_diffrn_reflns_limit_l_max 23
_diffrn_reflns_limit_l_min -23
_diffrn_reflns_number 65422
_diffrn_reflns_point_group_measured_fraction_full 1.000
_diffrn_reflns_point_group_measured_fraction_max 0.920
_diffrn_reflns_theta_full 67.684
_diffrn_reflns_theta_max 79.008
_diffrn_reflns_theta_min 3.127
_diffrn_source 'sealed X-ray tube'
_exptl_absorpt_coefficient_mu 5.066
_exptl_absorpt_correction_T_max 1.00000
_exptl_absorpt_correction_T_min 0.59922
_exptl_absorpt_correction_type gaussian
_exptl_absorpt_process_details
;
CrysAlisPro, Agilent Technologies,
Version 1.171.37.33 (release 27-03-2014 CrysAlis171 .NET)
(compiled Mar 27 2014,17:12:48)
Empirical absorption correction using spherical harmonics,
 implemented in SCALE3 ABSPACK scaling algorithm.
Empirical absorption correction using spherical harmonics,
 implemented in SCALE3 ABSPACK scaling algorithm.
;
_exptl_crystal_density_diffrn 1.514
_exptl_crystal_description
;
'Mon Nov 30 08:08:15 2015'
;
_exptl_crystal_F_000 2085
_exptl_crystal_size_max 0.0893
_exptl_crystal_size_mid 0.0563
_exptl_crystal_size_min 0.0434
_refine_diff_density_max 1.461
_refine_diff_density_min -1.218
_refine_diff_density_rms 0.138
_refine_ls_extinction_method none
_refine_ls_goodness_of_fit_ref 0.822
_refine_ls_hydrogen_treatment constr
_refine_ls_matrix_type full
_refine_ls_number_parameters 1143
_refine_ls_number_reflns 17976
_refine_ls_number_restraints 91
_refine_ls_restrained_S_all 0.822
_refine_ls_R_factor_all 0.2400
_refine_ls_R_factor_gt 0.0903
_refine_ls_shift/su_max 0.002
_refine_ls_shift/su_mean 0.000
_refine_ls_structure_factor_coef Fsqd
_refine_ls_weighting_details 'w=1/[\s^2^(Fo^2^)+(0.1000P)^2^] where P=(Fo^2^+2Fc^2^)/3'
_refine_ls_weighting_scheme calc
_refine_ls_wR_factor_gt 0.1892
_refine_ls_wR_factor_ref 0.2537
_reflns_Friedel_coverage 0.000
_reflns_number_gt 5716
_reflns_number_total 17976
_reflns_threshold_expression 'I > 2\s(I)'
_cod_data_source_file ic6b01435_si_002.cif
_cod_data_source_block Pt1b2BF42
_cod_depositor_comments
;
The following automatic conversions were performed:

data item '_exptl_absorpt_correction_type' value 'Gaussian' was
changed to 'gaussian' in accordance with the
/home/saulius/struct/COD-crude-data/automatic-downloads/DataCite-retrospective/ACS/depositions/lib/dictionaries/cif_core.dic
dictionary named 'cif_core.dic' version 2.4.2 last updated on
2011-04-26.

Automatic conversion script
Id: cif_fix_values 6909 2019-04-08 15:41:33Z antanas 
;
_cod_database_code 4348623
_shelx_space_group_comment
;
The symmetry employed for this shelxl refinement is uniquely defined
by the following loop, which should always be used as a source of
symmetry information in preference to the above space-group names.
They are only intended as comments.
;
_shelxl_version_number 2014-3

loop_
_space_group_symop_operation_xyz
'x, y, z'
'-x, -y, -z'

loop_
_atom_site_label
_atom_site_type_symbol
_atom_site_fract_x
_atom_site_fract_y
_atom_site_fract_z
_atom_site_U_iso_or_equiv
_atom_site_adp_type
_atom_site_occupancy
_atom_site_site_symmetry_order
_atom_site_calc_flag
_atom_site_refinement_flags_posn
_atom_site_refinement_flags_adp
_atom_site_refinement_flags_occupancy
_atom_site_disorder_assembly
_atom_site_disorder_group
Pt1 Pt 0.0000 0.5000 0.0000 0.0551(3) Uani 1 2 d S . P . .
Pt2 Pt 0.5000 0.0000 0.0000 0.0771(4) Uani 1 2 d S . P . .
Pt3 Pt 0.5000 0.5000 0.5000 0.0841(4) Uani 1 2 d S . P . .
O2 O 0.2044(9) 0.0062(7) 0.0294(6) 0.083(3) Uani 1 1 d . . . . .
N32 N 0.1403(6) 0.5270(6) 0.0479(5) 0.039(2) Uani 1 1 d . U . . .
O32 O 0.3834(10) 0.1871(9) 0.4174(6) 0.101(4) Uani 1 1 d . . . . .
F11 F 0.3853(8) 0.7038(6) 0.1010(6) 0.100(3) Uani 1 1 d . . . . .
F12 F 0.2589(12) 0.7390(8) 0.1404(13) 0.194(9) Uani 1 1 d . . . . .
F14 F 0.3460(9) 0.8295(6) 0.1050(7) 0.120(4) Uani 1 1 d . . . . .
O31 O -0.0027(9) 0.3234(9) -0.2689(6) 0.099(4) Uani 1 1 d . . . . .
C6 C 0.3522(16) 0.7891(12) 0.5524(13) 0.116(8) Uani 1 1 d . . . . .
H6A H 0.4046 0.7774 0.5897 0.139 Uiso 1 1 calc R U . . .
H6B H 0.2991 0.7449 0.5411 0.139 Uiso 1 1 calc R U . . .
N1 N 0.4785(11) 0.6014(8) 0.4590(8) 0.085(4) Uani 1 1 d . . . . .
N4 N 0.6304(10) 0.4414(9) 0.3353(9) 0.087(4) Uani 1 1 d . . . . .
F13 F 0.2585(10) 0.7221(9) 0.0192(11) 0.167(7) Uani 1 1 d . . . . .
N33 N 0.1847(10) 0.5602(7) 0.1128(6) 0.061(3) Uani 1 1 d . . . . .
N3 N 0.6097(10) 0.4213(8) 0.3945(8) 0.077(4) Uani 1 1 d . . . . .
O62 O -0.0275(9) 0.3958(8) 0.1769(7) 0.092(4) Uani 1 1 d . . . . .
C48 C 0.2930(12) 0.3764(13) 0.3915(9) 0.087(6) Uani 1 1 d . . . . .
H48 H 0.2531 0.4137 0.4081 0.105 Uiso 1 1 calc R U . . .
N36 N 0.2855(10) 0.5742(9) 0.2876(7) 0.081(4) Uani 1 1 d . . . . .
N38 N 0.3972(9) 0.3350(9) 0.3121(6) 0.078(4) Uani 1 1 d . . . . .
N35 N 0.3358(10) 0.5449(9) 0.2360(7) 0.081(4) Uani 1 1 d . . . . .
O1 O 0.3831(10) 0.7927(8) 0.4873(7) 0.105(4) Uani 1 1 d . . . . .
N31 N 0.0578(11) 0.4497(7) -0.0873(6) 0.071(4) Uani 1 1 d . . . . .
F3 F 0.5843(13) 0.4338(8) 0.0553(9) 0.173(7) Uani 1 1 d . . . . .
N63 N 0.4283(11) 0.1440(10) -0.0580(8) 0.088(4) Uani 1 1 d . . . . .
C10 C 0.5062(14) 0.6699(14) 0.3714(11) 0.105(7) Uani 1 1 d . . . . .
H10 H 0.5310 0.6710 0.3297 0.126 Uiso 1 1 calc R U . . .
C79 C -0.0171(14) 0.3274(9) 0.0609(10) 0.081(5) Uani 1 1 d . . . . .
H79 H -0.0840 0.3139 0.0477 0.097 Uiso 1 1 calc R U . . .
N65 N 0.3155(14) 0.2793(8) -0.0612(8) 0.093(5) Uani 1 1 d . . . . .
C68 C 0.7630(17) 0.0688(13) 0.1617(11) 0.099(6) Uani 1 1 d . . . . .
F1 F 0.4707(10) 0.4362(9) 0.1136(9) 0.154(6) Uani 1 1 d . . . . .
O61 O 0.8299(11) 0.0370(8) 0.2034(9) 0.132(6) Uani 1 1 d D . . . .
C80 C 0.0296(13) 0.3738(9) 0.1313(8) 0.064(4) Uani 1 1 d . . . . .
C81 C 0.1271(13) 0.3879(10) 0.1484(9) 0.072(4) Uani 1 1 d . . . . .
H81 H 0.1594 0.4161 0.1969 0.087 Uiso 1 1 calc R U . . .
N8 N 0.3838(10) 0.1795(7) 0.1076(7) 0.066(3) Uani 1 1 d . . . . .
N68 N 0.1761(11) 0.3650(8) 0.1022(7) 0.080(4) Uani 1 1 d . . . . .
N5 N 0.6308(10) 0.3093(9) 0.2610(8) 0.081(4) Uani 1 1 d . . . . .
N7 N 0.5905(12) 0.1850(9) 0.2544(8) 0.085(4) Uani 1 1 d . . . . .
N34 N 0.2730(10) 0.5567(7) 0.1123(6) 0.067(3) Uani 1 1 d . . . . .
N61 N 0.6229(10) 0.0618(8) 0.0731(8) 0.080(4) Uani 1 1 d . . . . .
C71 C 0.6341(16) 0.1405(11) 0.0772(9) 0.086(6) Uani 1 1 d . . . . .
C9 C 0.4616(16) 0.7330(13) 0.3984(12) 0.108(7) Uani 1 1 d . . . . .
H9 H 0.4560 0.7782 0.3766 0.130 Uiso 1 1 calc R U . . .
C77 C 0.1363(14) 0.3213(9) 0.0345(9) 0.073(5) Uani 1 1 d . . . . .
N64 N 0.4641(13) 0.2240(8) -0.0401(8) 0.084(5) Uani 1 1 d . . . . .
C39 C 0.1445(11) 0.3865(10) -0.1915(8) 0.075(5) Uani 1 1 d . . . . .
H39 H 0.1748 0.3663 -0.2293 0.090 Uiso 1 1 calc R U . . .
N37 N 0.2848(10) 0.5212(10) 0.3283(7) 0.082(4) Uani 1 1 d . . . . .
C18 C 0.4251(13) 0.0740(10) 0.1648(9) 0.075(5) Uani 1 1 d . . . . .
H18 H 0.4679 0.0561 0.2014 0.091 Uiso 1 1 calc R U . . .
C17 C 0.4430(13) 0.1517(9) 0.1571(8) 0.070(4) Uani 1 1 d . . . . .
C66 C 0.8271(17) -0.0509(9) 0.1899(12) 0.153(12) Uani 1 1 d D . . . .
H66A H 0.8153 -0.0749 0.1366 0.184 Uiso 1 1 calc R U . . .
H66B H 0.7759 -0.0747 0.2085 0.184 Uiso 1 1 calc R U . . .
N66 N 0.2405(14) 0.2391(10) -0.1112(8) 0.100(5) Uani 1 1 d . . . . .
C69 C 0.7787(17) 0.1530(14) 0.1661(11) 0.112(7) Uani 1 1 d . . . . .
H69 H 0.8348 0.1850 0.1971 0.135 Uiso 1 1 calc R U . . .
C50 C 0.3629(13) 0.2562(13) 0.3938(8) 0.084(5) Uani 1 1 d . . . . .
C43 C 0.2831(13) 0.5260(9) 0.0451(8) 0.069(4) Uani 1 1 d . . . . .
H43 H 0.3407 0.5207 0.0304 0.083 Uiso 1 1 calc R U . . .
C24 C 0.0507(12) -0.1123(11) -0.0732(8) 0.088(6) Uani 1 1 d . . . . .
H24A H 0.0845 -0.1583 -0.0892 0.105 Uiso 1 1 calc R U . . .
H24B H 0.0754 -0.0649 -0.0891 0.105 Uiso 1 1 calc R U . . .
C47 C 0.3386(12) 0.3883(11) 0.3350(8) 0.078(5) Uani 1 1 d . . . . .
C40 C 0.1968(12) 0.4310(10) -0.1265(8) 0.072(5) Uani 1 1 d . . . . .
H40 H 0.2636 0.4409 -0.1185 0.087 Uiso 1 1 calc R U . . .
N67 N 0.1677(13) 0.2494(9) -0.0828(8) 0.097(5) Uani 1 1 d . . . . .
C11 C 0.5154(15) 0.6068(12) 0.4027(11) 0.095(6) Uani 1 1 d . . . . .
C16 C 0.5253(11) 0.2101(8) 0.2032(8) 0.060(4) Uani 1 1 d . . . . .
C46 C 0.3302(11) 0.4565(10) 0.3027(8) 0.072(5) Uani 1 1 d . . . . .
C38 C 0.0484(13) 0.3698(10) -0.2038(8) 0.074(5) Uani 1 1 d . . . . .
N2 N 0.5641(10) 0.4821(9) 0.4193(10) 0.094(5) Uani 1 1 d . . . . .
C74 C 0.4069(17) 0.2776(11) -0.0772(9) 0.104(7) Uani 1 1 d . . . . .
H74A H 0.4414 0.3332 -0.0618 0.125 Uiso 1 1 calc R U . . .
H74B H 0.3985 0.2591 -0.1309 0.125 Uiso 1 1 calc R U . . .
C21 C 0.3058(12) 0.1291(9) 0.0669(8) 0.068(4) Uani 1 1 d . . . . .
H21 H 0.2621 0.1480 0.0317 0.081 Uiso 1 1 calc R U . . .
C42 C 0.1939(12) 0.5036(8) 0.0021(8) 0.059(4) Uani 1 1 d . . . . .
C67 C 0.6841(16) 0.0259(11) 0.1137(10) 0.090(6) Uani 1 1 d . . . . .
H67 H 0.6724 -0.0309 0.1090 0.108 Uiso 1 1 calc R U . . .
C14 C 0.6837(14) 0.3893(12) 0.2937(10) 0.100(7) Uani 1 1 d . . . . .
H14A H 0.6984 0.4142 0.2544 0.121 Uiso 1 1 calc R U . . .
H14B H 0.7444 0.3843 0.3267 0.121 Uiso 1 1 calc R U . . .
C44 C 0.3472(11) 0.5908(11) 0.1837(9) 0.079(5) Uani 1 1 d . . . . .
H44A H 0.4112 0.5888 0.1748 0.095 Uiso 1 1 calc R U . . .
H44B H 0.3404 0.6481 0.2031 0.095 Uiso 1 1 calc R U . . .
C51 C 0.4066(13) 0.2712(12) 0.3393(8) 0.085(6) Uani 1 1 d . . . . .
H51 H 0.4450 0.2333 0.3213 0.102 Uiso 1 1 calc R U . . .
C37 C 0.0075(11) 0.4044(8) -0.1495(7) 0.060(4) Uani 1 1 d . . . . .
H37 H -0.0594 0.3952 -0.1572 0.072 Uiso 1 1 calc R U . . .
N6 N 0.6549(12) 0.2455(10) 0.2909(8) 0.092(5) Uani 1 1 d . . . . .
C78 C 0.0358(15) 0.3022(9) 0.0116(10) 0.083(6) Uani 1 1 d . . . . .
H78 H 0.0061 0.2726 -0.0370 0.100 Uiso 1 1 calc R U . . .
C15 C 0.5501(12) 0.2888(9) 0.2082(9) 0.071(4) Uani 1 1 d . . . . .
H15 H 0.5178 0.3227 0.1804 0.085 Uiso 1 1 calc R U . . .
C75 C 0.2917(14) 0.3154(9) 0.0003(9) 0.072(5) Uani 1 1 d . . . . .
H75 H 0.3328 0.3479 0.0440 0.086 Uiso 1 1 calc R U . . .
C19 C 0.3489(13) 0.0217(9) 0.1223(9) 0.073(5) Uani 1 1 d . . . . .
H19 H 0.3402 -0.0329 0.1266 0.088 Uiso 1 1 calc R U . . .
C76 C 0.1995(14) 0.2963(9) -0.0126(8) 0.071(5) Uani 1 1 d . . . . .
C85 C 0.0118(16) 0.2913(12) 0.3575(11) 0.102(6) Uani 1 1 d . . . . .
H85A H 0.0412 0.3271 0.4064 0.122 Uiso 1 1 calc R U . . .
H85B H 0.0640 0.2712 0.3365 0.122 Uiso 1 1 calc R U . . .
C49 C 0.3074(13) 0.3106(14) 0.4216(9) 0.089(6) Uani 1 1 d . . . . .
H49 H 0.2798 0.3027 0.4605 0.107 Uiso 1 1 calc R U . . .
C70 C 0.7130(16) 0.1865(12) 0.1258(10) 0.096(6) Uani 1 1 d . . . . .
H70 H 0.7210 0.2435 0.1309 0.116 Uiso 1 1 calc R U . . .
C23 C 0.0673(14) -0.0919(10) 0.0127(10) 0.088(5) Uani 1 1 d . . . . .
H23A H 0.0326 -0.0465 0.0286 0.106 Uiso 1 1 calc R U . . .
H23B H 0.0432 -0.1396 0.0287 0.106 Uiso 1 1 calc R U . . .
C8 C 0.4246(15) 0.7290(11) 0.4592(12) 0.097(6) Uani 1 1 d . . . . .
C45 C 0.3615(11) 0.4724(12) 0.2441(7) 0.078(5) Uani 1 1 d . . . . .
H45 H 0.3947 0.4389 0.2150 0.094 Uiso 1 1 calc R U . . .
C12 C 0.5609(12) 0.5380(11) 0.3772(10) 0.082(5) Uani 1 1 d . . . . .
C20 C 0.2868(13) 0.0491(8) 0.0747(8) 0.063(4) Uani 1 1 d . . . . .
C4 C 0.4068(16) 0.9374(11) 0.6132(11) 0.110(7) Uani 1 1 d . . . . .
H4A H 0.4613 0.9164 0.6408 0.132 Uiso 1 1 calc R U . . .
H4B H 0.4258 0.9558 0.5721 0.132 Uiso 1 1 calc R U . . .
C22 C 0.1727(14) -0.0687(11) 0.0475(12) 0.102(6) Uani 1 1 d . . . . .
H22A H 0.1847 -0.0611 0.1015 0.122 Uiso 1 1 calc R U . . .
H22B H 0.2079 -0.1124 0.0287 0.122 Uiso 1 1 calc R U . . .
C7 C 0.4336(13) 0.6607(11) 0.4879(10) 0.089(6) Uani 1 1 d . . . . .
H7 H 0.4077 0.6561 0.5284 0.107 Uiso 1 1 calc R U . . .
C5 C 0.3204(16) 0.8693(11) 0.5827(10) 0.107(7) Uani 1 1 d . . . . .
H5A H 0.2890 0.8636 0.6225 0.129 Uiso 1 1 calc R U . . .
H5B H 0.2740 0.8844 0.5433 0.129 Uiso 1 1 calc R U . . .
C72 C 0.5637(14) 0.1684(10) 0.0281(9) 0.073(5) Uani 1 1 d . . . . .
C36 C -0.104(2) 0.3066(17) -0.2809(11) 0.151(12) Uani 1 1 d . . . . .
H36A H -0.1314 0.3577 -0.2713 0.181 Uiso 1 1 calc R U . . .
H36B H -0.1195 0.2733 -0.2475 0.181 Uiso 1 1 calc R U . . .
C84 C -0.035(2) 0.3412(15) 0.3115(12) 0.142(10) Uani 1 1 d . . . . .
H84A H -0.0771 0.3734 0.3360 0.171 Uiso 0.5 1 calc R U P A 1
H84B H -0.0724 0.3074 0.2638 0.171 Uiso 0.5 1 calc R U P A 1
H84C H -0.0252 0.3151 0.2629 0.171 Uiso 0.5 1 calc R U P B 2
H84D H -0.1022 0.3243 0.3084 0.171 Uiso 0.5 1 calc R U P B 2
C2 C 0.463(2) 1.0774(13) 0.6928(13) 0.133(9) Uani 1 1 d . . . . .
H2A H 0.5189 1.0578 0.7196 0.159 Uiso 1 1 calc R U . . .
H2B H 0.4796 1.0964 0.6513 0.159 Uiso 1 1 calc R U . . .
C34 C -0.1016(16) 0.2856(11) -0.4221(11) 0.133(8) Uani 1 1 d D U . . .
H34A H -0.1239 0.2446 -0.4691 0.160 Uiso 1 1 calc R U . . .
H34B H -0.0315 0.2939 -0.4084 0.160 Uiso 1 1 calc R U . . .
C87 C 0.011(2) 0.176(2) 0.4218(17) 0.201(14) Uani 1 1 d . U . . .
H87A H 0.0667 0.1589 0.4047 0.302 Uiso 1 1 calc R U . . .
H87B H -0.0293 0.1283 0.4239 0.302 Uiso 1 1 calc R U . . .
H87C H 0.0324 0.2120 0.4709 0.302 Uiso 1 1 calc R U . . .
C3 C 0.3796(16) 1.0062(12) 0.6625(12) 0.117(8) Uani 1 1 d . . . . .
H3A H 0.3621 0.9877 0.7040 0.140 Uiso 1 1 calc R U . . .
H3B H 0.3236 1.0256 0.6350 0.140 Uiso 1 1 calc R U . . .
C41 C 0.1533(12) 0.4630(8) -0.0701(7) 0.055(4) Uani 1 1 d . . . . .
C54 C 0.311(4) 0.008(2) 0.385(2) 0.30(3) Uani 1 1 d D . . . .
H54A H 0.3228 0.0413 0.3504 0.365 Uiso 1 1 calc R U . . .
H54B H 0.3623 -0.0265 0.3881 0.365 Uiso 1 1 calc R U . . .
C1 C 0.436(3) 1.1468(18) 0.7435(14) 0.212(17) Uani 1 1 d . . . . .
H1A H 0.3715 1.1566 0.7220 0.319 Uiso 1 1 calc R U . . .
H1B H 0.4801 1.1956 0.7506 0.319 Uiso 1 1 calc R U . . .
H1C H 0.4375 1.1333 0.7910 0.319 Uiso 1 1 calc R U . . .
C53 C 0.343(2) 0.0742(15) 0.4649(16) 0.166(12) Uani 1 1 d . . . . .
H53A H 0.3082 0.0566 0.4989 0.199 Uiso 1 1 calc R U . . .
H53B H 0.4115 0.0741 0.4858 0.199 Uiso 1 1 calc R U . . .
C82 C 0.0165(16) 0.4408(14) 0.2507(10) 0.111(7) Uani 1 1 d . . . . .
H82A H 0.0699 0.4791 0.2486 0.133 Uiso 0.5 1 calc R U P C 1
H82B H -0.0301 0.4734 0.2690 0.133 Uiso 0.5 1 calc R U P C 1
H82C H 0.0213 0.4994 0.2518 0.133 Uiso 0.5 1 calc R U P D 2
H82D H 0.0816 0.4271 0.2648 0.133 Uiso 0.5 1 calc R U P D 2
C73 C 0.5408(18) 0.2403(11) 0.0136(11) 0.103(7) Uani 1 1 d . . . . .
H73 H 0.5741 0.2925 0.0379 0.123 Uiso 1 1 calc R U . . .
C35 C -0.1425(16) 0.2608(11) -0.3606(10) 0.125(8) Uani 1 1 d D U . . .
H35A H -0.2113 0.2641 -0.3731 0.150 Uiso 1 1 calc R U . . .
H35B H -0.1352 0.2031 -0.3629 0.150 Uiso 1 1 calc R U . . .
N62 N 0.4926(12) 0.1114(8) -0.0166(7) 0.081(4) Uani 1 1 d . . . . .
F4 F 0.5548(12) 0.5482(8) 0.1070(12) 0.194(8) Uani 1 1 d . . . . .
F2 F 0.6147(13) 0.4650(15) 0.1659(12) 0.239(11) Uani 1 1 d . . . . .
C13 C 0.6059(13) 0.5125(11) 0.3234(10) 0.088(5) Uani 1 1 d . . . . .
H13 H 0.6173 0.5388 0.2864 0.105 Uiso 1 1 calc R U . . .
B1 B 0.5513(17) 0.4745(13) 0.1057(11) 0.076(6) Uani 1 1 d . . . . .
C52 C 0.3271(17) 0.1562(13) 0.4611(11) 0.109(7) Uani 1 1 d . . . . .
H52A H 0.2592 0.1569 0.4394 0.131 Uiso 1 1 calc R U . . .
H52B H 0.3435 0.1913 0.5114 0.131 Uiso 1 1 calc R U . . .
C83A C 0.049(2) 0.3984(15) 0.3003(13) 0.047(6) Uani 0.5 1 d . . P E 1
H83A H 0.0814 0.4361 0.3477 0.057 Uiso 0.5 1 calc R U P E 1
H83B H 0.0965 0.3652 0.2834 0.057 Uiso 0.5 1 calc R U P E 1
C57 C 0.149(3) -0.1088(19) 0.2334(17) 0.24(2) Uani 1 1 d D . . . .
H57A H 0.1397 -0.1512 0.1883 0.362 Uiso 1 1 calc R U . . .
H57B H 0.1014 -0.1201 0.2598 0.362 Uiso 1 1 calc R U . . .
H57C H 0.1438 -0.0562 0.2208 0.362 Uiso 1 1 calc R U . . .
C86 C -0.044(2) 0.2209(16) 0.3690(14) 0.158(12) Uani 1 1 d . . . . .
H86A H -0.0981 0.2396 0.3879 0.190 Uiso 1 1 calc R U . . .
H86B H -0.0697 0.1824 0.3209 0.190 Uiso 1 1 calc R U . . .
C56 C 0.251(3) -0.107(2) 0.284(2) 0.27(2) Uani 1 1 d D U . . .
H56A H 0.2588 -0.1589 0.2988 0.323 Uiso 1 1 calc R U . . .
H56B H 0.3017 -0.0943 0.2593 0.323 Uiso 1 1 calc R U . . .
B11 B 0.310(3) 0.747(2) 0.093(2) 0.131(11) Uani 1 1 d . . . . .
C25 C -0.0583(15) -0.1350(11) -0.1085(9) 0.096(6) Uani 1 1 d . . . . .
H25A H -0.0836 -0.1788 -0.0884 0.116 Uiso 1 1 calc R U . . .
H25B H -0.0909 -0.0873 -0.0952 0.116 Uiso 1 1 calc R U . . .
C26 C -0.0785(15) -0.1617(14) -0.1890(10) 0.117(8) Uani 1 1 d . . . . .
H26A H -0.0467 -0.2100 -0.2018 0.140 Uiso 1 1 calc R U . . .
H26B H -0.0512 -0.1183 -0.2086 0.140 Uiso 1 1 calc R U . . .
C27 C -0.1841(14) -0.1826(14) -0.2266(10) 0.118(8) Uani 1 1 d . . . . .
H27A H -0.2085 -0.2337 -0.2171 0.177 Uiso 1 1 calc R U . . .
H27B H -0.1930 -0.1884 -0.2797 0.177 Uiso 1 1 calc R U . . .
H27C H -0.2182 -0.1393 -0.2072 0.177 Uiso 1 1 calc R U . . .
C64 C 0.913(3) -0.0521(19) 0.3116(12) 0.28(3) Uani 1 1 d D . . . .
C65 C 0.9253(16) -0.068(2) 0.2312(17) 0.224(17) Uani 1 1 d D U . . .
H65A H 0.9778 -0.0303 0.2266 0.269 Uiso 1 1 calc R U . . .
H65B H 0.9363 -0.1245 0.2135 0.269 Uiso 1 1 calc R U . . .
C55 C 0.249(5) -0.037(5) 0.350(3) 0.58(7) Uani 1 1 d D U . . .
H55A H 0.2009 -0.0038 0.3300 0.691 Uiso 1 1 calc R U . . .
H55B H 0.2223 -0.0624 0.3841 0.691 Uiso 1 1 calc R U . . .
C32 C -0.106(2) 0.3867(13) -0.4929(11) 0.206(17) Uani 1 1 d D . . . .
H32A H -0.0362 0.3963 -0.4814 0.247 Uiso 1 1 calc R U . . .
H32B H -0.1297 0.3429 -0.5379 0.247 Uiso 1 1 calc R U . . .
C33 C -0.1423(16) 0.3666(10) -0.4270(10) 0.137(9) Uani 1 1 d D . . . .
H33A H -0.1164 0.4091 -0.3814 0.164 Uiso 1 1 calc R U . . .
H33B H -0.2123 0.3592 -0.4376 0.164 Uiso 1 1 calc R U . . .
C31 C -0.1502(19) 0.4654(14) -0.5009(13) 0.177(12) Uani 1 1 d D U . . .
H31A H -0.1605 0.4702 -0.5520 0.265 Uiso 1 1 calc R U . . .
H31B H -0.1071 0.5124 -0.4688 0.265 Uiso 1 1 calc R U . . .
H31C H -0.2108 0.4634 -0.4869 0.265 Uiso 1 1 calc R U . . .
C83B C -0.036(5) 0.424(4) 0.306(3) 0.22(4) Uani 0.5 1 d . . P E 2
H83C H -0.0060 0.4608 0.3545 0.264 Uiso 0.5 1 calc R U P E 2
H83D H -0.1021 0.4350 0.2911 0.264 Uiso 0.5 1 calc R U P E 2
B31 B 0.1967(12) 0.3731(9) -0.3856(9) 0.24(4) Uiso 0.6 1 d D . P F 2
F32 F 0.1922(13) 0.4412(9) -0.3382(9) 0.110(6) Uiso 0.6 1 d D . P F 2
F33 F 0.237(2) 0.3910(16) -0.4375(11) 0.245(16) Uiso 0.6 1 d D . P F 2
F31 F 0.2482(19) 0.3257(12) -0.3503(14) 0.224(14) Uiso 0.6 1 d D . P F 2
F34 F 0.1096(14) 0.3345(14) -0.4166(15) 0.264(18) Uiso 0.6 1 d D . P F 2
C63A C 0.871(12) -0.139(4) 0.312(4) 0.60(12) Uiso 0.6 1 d D . P G 1
C63B C 0.922(9) -0.118(2) 0.358(3) 0.23(5) Uiso 0.4 1 d D . P G 2
C62B C 0.969(4) -0.064(4) 0.4359(17) 0.16(3) Uiso 0.4 1 d D . P G 2
C62A C 0.865(9) -0.127(4) 0.394(3) 0.50(10) Uiso 0.6 1 d D . P G 1
C61B C 1.0000 0.0000 0.5000 0.089(11) Uiso 0.8 2 d S . P G 2
C61A C 0.881(5) -0.065(4) 0.469(4) 0.25(3) Uiso 0.6 1 d D . P G 1
O91 O 0.7698(4) 0.3787(6) 0.1536(14) 0.227(11) Uiso 1 1 d D . . . .
H91A H 0.8374 0.3845 0.1610 0.272 Uiso 1 1 d D U . . .
H91B H 0.7171 0.4083 0.1573 0.272 Uiso 1 1 d D U . . .
O92 O 0.669(3) 0.682(3) 0.276(3) 0.41(2) Uiso 1 1 d . . . . .

loop_
_atom_site_aniso_label
_atom_site_aniso_U_11
_atom_site_aniso_U_22
_atom_site_aniso_U_33
_atom_site_aniso_U_23
_atom_site_aniso_U_13
_atom_site_aniso_U_12
Pt1 0.0566(7) 0.0569(5) 0.0492(5) 0.0020(4) 0.0152(5) 0.0125(5)
Pt2 0.0870(9) 0.0701(6) 0.0662(6) -0.0112(5) 0.0228(6) 0.0219(6)
Pt3 0.0620(8) 0.0707(7) 0.0926(8) -0.0186(5) 0.0007(6) 0.0012(6)
O2 0.074(9) 0.071(7) 0.087(7) -0.007(6) 0.008(7) 0.015(6)
N32 0.009(5) 0.047(5) 0.048(5) -0.006(4) -0.002(4) -0.007(4)
O32 0.100(11) 0.129(11) 0.068(7) 0.019(7) 0.015(7) 0.006(9)
F11 0.098(9) 0.078(6) 0.136(9) 0.012(6) 0.057(7) 0.026(6)
F12 0.179(16) 0.105(10) 0.38(3) 0.085(13) 0.195(18) 0.069(10)
F14 0.144(11) 0.052(6) 0.168(11) 0.003(6) 0.065(9) 0.014(6)
O31 0.067(9) 0.145(11) 0.064(7) -0.020(7) 0.012(6) 0.024(8)
C6 0.100(18) 0.090(14) 0.137(19) -0.006(13) 0.007(15) 0.039(13)
N1 0.086(12) 0.055(8) 0.089(10) -0.014(7) 0.005(9) -0.011(7)
N4 0.061(11) 0.069(9) 0.104(11) -0.016(8) -0.001(9) -0.011(8)
F13 0.095(11) 0.121(11) 0.234(19) 0.008(12) -0.032(12) 0.007(8)
N33 0.068(10) 0.058(7) 0.056(7) -0.001(5) 0.024(7) 0.012(6)
N3 0.049(9) 0.071(9) 0.093(10) -0.003(7) 0.009(8) -0.022(7)
O62 0.068(9) 0.109(9) 0.089(8) 0.013(7) 0.015(7) -0.006(7)
C48 0.054(12) 0.127(16) 0.057(9) -0.018(10) 0.006(8) -0.004(11)
N36 0.078(11) 0.101(10) 0.046(7) -0.015(7) 0.009(7) 0.015(8)
N38 0.048(9) 0.114(11) 0.053(7) -0.017(7) 0.006(6) 0.010(8)
N35 0.064(10) 0.109(11) 0.056(7) -0.010(7) 0.011(7) 0.019(9)
O1 0.112(12) 0.107(10) 0.077(8) -0.008(7) 0.005(8) 0.030(8)
N31 0.098(13) 0.068(8) 0.047(6) 0.009(6) 0.021(7) 0.009(8)
F3 0.230(18) 0.126(10) 0.178(14) -0.015(10) 0.134(14) 0.010(11)
N63 0.089(12) 0.095(11) 0.082(9) 0.003(8) 0.040(9) 0.026(10)
C10 0.080(16) 0.116(17) 0.086(13) -0.017(12) -0.008(11) 0.011(13)
C79 0.085(14) 0.058(9) 0.102(13) 0.032(9) 0.016(11) 0.008(9)
N65 0.135(16) 0.069(9) 0.072(9) -0.001(7) 0.029(10) 0.026(10)
C68 0.104(18) 0.102(15) 0.081(12) -0.005(11) 0.022(12) 0.022(14)
F1 0.105(11) 0.162(13) 0.221(16) 0.056(12) 0.081(11) 0.031(10)
O61 0.117(13) 0.114(12) 0.118(12) -0.016(9) -0.034(10) 0.033(10)
C80 0.074(13) 0.060(9) 0.052(8) 0.016(7) 0.002(8) 0.002(8)
C81 0.063(13) 0.073(10) 0.070(10) 0.021(8) -0.004(9) -0.006(9)
N8 0.066(9) 0.053(7) 0.067(7) -0.016(6) 0.017(7) 0.007(7)
N68 0.101(13) 0.063(8) 0.061(8) 0.003(6) 0.000(8) 0.002(8)
N5 0.057(10) 0.081(10) 0.079(9) -0.021(8) 0.008(8) -0.008(8)
N7 0.085(12) 0.076(9) 0.086(10) -0.001(8) 0.023(9) 0.012(9)
N34 0.066(10) 0.073(8) 0.057(7) -0.002(6) 0.017(6) 0.013(7)
N61 0.059(10) 0.072(9) 0.087(9) -0.011(7) 0.003(8) 0.004(8)
C71 0.124(18) 0.075(11) 0.059(9) -0.004(8) 0.039(11) 0.024(12)
C9 0.115(19) 0.095(14) 0.099(15) 0.016(12) -0.006(14) 0.033(13)
C77 0.079(14) 0.055(9) 0.079(10) 0.018(8) 0.001(10) 0.024(9)
N64 0.131(15) 0.059(9) 0.070(9) 0.008(7) 0.043(10) 0.031(9)
C39 0.040(11) 0.105(12) 0.064(9) -0.017(8) 0.019(8) 0.000(9)
N37 0.051(9) 0.117(12) 0.058(7) -0.009(8) 0.005(7) 0.001(8)
C18 0.089(15) 0.069(11) 0.069(10) 0.014(8) 0.024(10) 0.011(10)
C17 0.075(13) 0.068(10) 0.060(9) -0.002(8) 0.017(9) 0.015(9)
C66 0.13(2) 0.087(15) 0.18(2) -0.007(15) -0.062(19) 0.016(15)
N66 0.118(15) 0.103(12) 0.070(9) -0.004(8) 0.017(10) 0.036(11)
C69 0.108(19) 0.113(17) 0.091(14) -0.025(12) 0.016(13) 0.021(15)
C50 0.068(13) 0.132(16) 0.039(7) 0.003(9) 0.010(8) -0.001(11)
C43 0.074(13) 0.065(9) 0.071(9) 0.002(7) 0.036(9) 0.004(8)
C24 0.067(13) 0.103(13) 0.069(10) -0.018(9) 0.004(9) 0.007(10)
C47 0.062(12) 0.105(13) 0.045(8) -0.004(8) -0.011(8) 0.010(10)
C40 0.061(12) 0.098(12) 0.061(9) 0.004(8) 0.033(8) 0.014(9)
N67 0.117(15) 0.081(10) 0.071(9) -0.011(7) 0.007(9) 0.009(10)
C11 0.092(16) 0.080(13) 0.087(13) -0.012(10) -0.005(12) 0.020(11)
C16 0.059(11) 0.049(8) 0.063(8) 0.002(7) 0.018(8) -0.011(7)
C46 0.051(11) 0.095(12) 0.056(8) -0.008(8) 0.008(8) 0.010(9)
C38 0.073(13) 0.093(11) 0.050(8) -0.004(8) 0.019(8) 0.013(10)
N2 0.041(9) 0.071(9) 0.138(13) -0.021(9) -0.007(9) 0.011(7)
C74 0.16(2) 0.086(13) 0.073(11) 0.018(9) 0.041(13) 0.045(14)
C21 0.062(12) 0.077(10) 0.062(8) 0.004(8) 0.021(8) 0.017(9)
C42 0.069(12) 0.057(8) 0.059(8) 0.020(7) 0.024(8) 0.008(8)
C67 0.120(18) 0.064(10) 0.070(11) -0.012(9) 0.016(12) 0.018(12)
C14 0.072(14) 0.113(15) 0.089(12) -0.025(11) 0.013(11) -0.004(12)
C44 0.039(10) 0.100(13) 0.072(10) -0.024(9) 0.001(8) -0.002(9)
C51 0.091(15) 0.101(13) 0.054(9) 0.011(9) -0.001(9) 0.028(11)
C37 0.038(9) 0.072(9) 0.060(8) -0.008(7) 0.014(7) 0.005(7)
N6 0.091(13) 0.085(11) 0.086(10) -0.004(9) 0.011(9) 0.020(10)
C78 0.106(17) 0.041(8) 0.081(11) 0.006(8) -0.014(12) 0.001(9)
C15 0.067(12) 0.070(10) 0.074(10) 0.003(8) 0.031(9) 0.000(9)
C75 0.083(14) 0.058(9) 0.069(9) -0.001(7) 0.022(9) 0.014(9)
C19 0.085(14) 0.047(8) 0.084(11) 0.004(8) 0.020(10) 0.012(9)
C76 0.076(14) 0.054(9) 0.070(9) 0.016(7) -0.012(9) 0.011(9)
C85 0.114(19) 0.088(13) 0.102(14) 0.000(11) 0.048(13) 0.007(13)
C49 0.056(13) 0.143(18) 0.048(8) -0.002(10) 0.000(8) -0.017(12)
C70 0.112(18) 0.089(13) 0.080(12) -0.009(11) 0.028(12) 0.028(13)
C23 0.093(16) 0.058(10) 0.101(13) 0.011(9) 0.011(11) -0.007(9)
C8 0.093(16) 0.060(11) 0.104(14) -0.018(10) -0.011(12) 0.010(10)
C45 0.051(11) 0.126(15) 0.048(8) -0.002(8) 0.005(7) 0.030(10)
C12 0.049(12) 0.079(12) 0.099(13) -0.008(10) 0.002(9) 0.014(9)
C20 0.076(13) 0.047(8) 0.066(9) 0.000(7) 0.031(9) 0.000(8)
C4 0.13(2) 0.081(13) 0.092(13) -0.010(10) -0.004(13) 0.022(13)
C22 0.083(16) 0.079(13) 0.127(17) 0.007(12) 0.010(13) -0.001(11)
C7 0.070(14) 0.087(13) 0.081(11) -0.020(10) -0.004(10) 0.002(10)
C5 0.14(2) 0.082(13) 0.080(12) -0.004(10) -0.007(12) 0.040(13)
C72 0.094(15) 0.064(10) 0.077(10) 0.023(9) 0.039(10) 0.034(10)
C36 0.18(3) 0.19(3) 0.066(12) -0.005(14) 0.008(15) 0.10(2)
C84 0.22(3) 0.119(19) 0.088(14) 0.026(14) 0.039(18) 0.04(2)
C2 0.18(3) 0.100(16) 0.117(18) 0.001(14) 0.051(18) 0.039(18)
C34 0.136(12) 0.139(12) 0.120(11) 0.013(8) 0.044(9) 0.003(9)
C87 0.22(2) 0.18(2) 0.18(2) 0.036(16) -0.006(16) 0.036(17)
C3 0.113(19) 0.100(15) 0.111(15) -0.017(12) 0.008(14) 0.025(14)
C41 0.057(11) 0.064(9) 0.040(7) 0.012(6) 0.002(7) 0.010(8)
C54 0.50(8) 0.23(4) 0.24(4) 0.01(3) 0.30(5) -0.04(5)
C1 0.32(5) 0.17(3) 0.109(19) -0.050(18) 0.08(2) -0.04(3)
C53 0.26(4) 0.107(19) 0.17(3) 0.052(18) 0.10(3) 0.03(2)
C82 0.102(18) 0.144(19) 0.076(12) 0.005(13) 0.033(12) -0.020(15)
C73 0.14(2) 0.077(13) 0.081(12) -0.011(10) 0.042(14) 0.009(13)
C35 0.124(11) 0.128(11) 0.113(10) 0.010(8) 0.024(8) 0.019(9)
N62 0.101(13) 0.070(9) 0.067(8) -0.005(7) 0.029(8) 0.010(9)
F4 0.162(15) 0.077(9) 0.34(3) 0.066(12) 0.031(15) 0.008(9)
F2 0.137(15) 0.37(3) 0.24(2) 0.20(2) -0.005(14) 0.021(17)
C13 0.069(13) 0.080(12) 0.091(12) -0.003(10) 0.000(10) -0.011(10)
B1 0.075(16) 0.087(14) 0.087(13) 0.034(10) 0.039(12) 0.044(12)
C52 0.13(2) 0.123(17) 0.083(12) 0.023(12) 0.045(13) -0.012(15)
C83A 0.053(19) 0.048(14) 0.035(12) 0.004(11) 0.007(12) 0.001(13)
C57 0.42(7) 0.20(3) 0.23(4) 0.12(3) 0.24(4) 0.17(4)
C86 0.21(3) 0.13(2) 0.12(2) 0.050(17) -0.02(2) 0.03(2)
C56 0.27(3) 0.27(3) 0.27(3) 0.054(11) 0.070(11) 0.037(10)
B11 0.12(3) 0.12(2) 0.15(3) 0.02(2) 0.05(2) 0.02(2)
C25 0.130(19) 0.083(12) 0.069(10) -0.005(9) 0.026(11) 0.028(12)
C26 0.105(19) 0.125(17) 0.096(14) -0.029(12) 0.030(13) -0.007(14)
C27 0.081(16) 0.16(2) 0.079(12) -0.014(12) -0.014(11) 0.017(14)
C64 0.48(7) 0.15(3) 0.17(3) 0.03(2) -0.05(4) 0.14(4)
C65 0.224(19) 0.217(19) 0.225(19) 0.052(10) 0.037(10) 0.037(10)
C55 0.58(7) 0.58(7) 0.57(7) 0.132(19) 0.14(2) 0.072(14)
C32 0.34(5) 0.17(3) 0.086(16) -0.016(17) 0.06(2) 0.01(3)
C33 0.14(2) 0.15(2) 0.088(15) -0.010(15) 0.015(15) -0.009(18)
C31 0.155(19) 0.20(2) 0.150(17) 0.004(15) 0.032(15) 0.015(16)
C83B 0.29(9) 0.23(6) 0.19(6) 0.06(5) 0.09(6) 0.23(7)

loop_
_atom_type_symbol
_atom_type_description
_atom_type_scat_dispersion_real
_atom_type_scat_dispersion_imag
_atom_type_scat_source
B B 0.0090 0.0039 'International Tables Vol C Tables 4.2.6.8 and 6.1.1.4'
C C 0.0181 0.0091 'International Tables Vol C Tables 4.2.6.8 and 6.1.1.4'
H H 0.0000 0.0000 'International Tables Vol C Tables 4.2.6.8 and 6.1.1.4'
N N 0.0311 0.0180 'International Tables Vol C Tables 4.2.6.8 and 6.1.1.4'
O O 0.0492 0.0322 'International Tables Vol C Tables 4.2.6.8 and 6.1.1.4'
F F 0.0727 0.0534 'International Tables Vol C Tables 4.2.6.8 and 6.1.1.4'
Pt Pt -4.5932 6.9264 'International Tables Vol C Tables 4.2.6.8 and 6.1.1.4'

loop_
_geom_angle_atom_site_label_1
_geom_angle_atom_site_label_2
_geom_angle_atom_site_label_3
_geom_angle
_geom_angle_site_symmetry_1
_geom_angle_site_symmetry_3
N32 Pt1 N32 180.0 2_565 .
N32 Pt1 N31 101.1(5) 2_565 .
N32 Pt1 N31 78.9(5) . .
N32 Pt1 N31 78.9(5) 2_565 2_565
N32 Pt1 N31 101.1(5) . 2_565
N31 Pt1 N31 180.0 . 2_565
N62 Pt2 N62 180.0(8) 2_655 .
N62 Pt2 N61 100.7(6) 2_655 .
N62 Pt2 N61 79.3(6) . .
N62 Pt2 N61 79.3(6) 2_655 2_655
N62 Pt2 N61 100.7(6) . 2_655
N61 Pt2 N61 180.0 . 2_655
N2 Pt3 N2 180.0(12) . 2_666
N2 Pt3 N1 101.7(6) . 2_666
N2 Pt3 N1 78.3(6) 2_666 2_666
N2 Pt3 N1 78.3(6) . .
N2 Pt3 N1 101.7(6) 2_666 .
N1 Pt3 N1 180.0(9) 2_666 .
C20 O2 C22 115.7(13) . .
N33 N32 C42 115.2(11) . .
N33 N32 Pt1 131.7(8) . .
C42 N32 Pt1 113.1(9) . .
C50 O32 C52 119.3(16) . .
C38 O31 C36 119.2(13) . .
O1 C6 C5 109.9(19) . .
C11 N1 C7 120.6(17) . .
C11 N1 Pt3 115.8(13) . .
C7 N1 Pt3 123.5(15) . .
N3 N4 C13 115.5(15) . .
N3 N4 C14 118.6(17) . .
C13 N4 C14 125.6(19) . .
N32 N33 N34 104.1(10) . .
N2 N3 N4 102.3(15) . .
C80 O62 C82 117.7(14) . .
C49 C48 C47 119.5(17) . .
N37 N36 N35 106.3(13) . .
C51 N38 C47 119.3(16) . .
C45 N35 N36 110.0(15) . .
C45 N35 C44 131.6(13) . .
N36 N35 C44 118.3(14) . .
C8 O1 C6 116.5(17) . .
C37 N31 C41 123.3(12) . .
C37 N31 Pt1 123.5(12) . .
C41 N31 Pt1 113.0(9) . .
N62 N63 N64 103.4(15) . .
C9 C10 C11 121(2) . .
C78 C79 C80 118.7(18) . .
N66 N65 C75 111.0(18) . .
N66 N65 C74 119.2(14) . .
C75 N65 C74 129.8(18) . .
O61 C68 C67 125(2) . .
O61 C68 C69 117(2) . .
C67 C68 C69 118(2) . .
C68 O61 C66 119.3(15) . .
O62 C80 C81 126.9(14) . .
O62 C80 C79 115.1(16) . .
C81 C80 C79 117.9(16) . .
N68 C81 C80 123.1(16) . .
C17 N8 C21 117.5(14) . .
C81 N68 C77 121.9(17) . .
C15 N5 N6 111.5(14) . .
C15 N5 C14 128.2(17) . .
N6 N5 C14 119.8(16) . .
N6 N7 C16 109.7(14) . .
N33 N34 C43 111.7(13) . .
N33 N34 C44 118.0(11) . .
C43 N34 C44 130.2(15) . .
C71 N61 C67 122.8(16) . .
C71 N61 Pt2 114.2(14) . .
C67 N61 Pt2 123.0(13) . .
N61 C71 C70 117.9(18) . .
N61 C71 C72 115.4(18) . .
C70 C71 C72 126.6(18) . .
C10 C9 C8 118(2) . .
N68 C77 C78 119.4(16) . .
N68 C77 C76 117.0(17) . .
C78 C77 C76 123.6(16) . .
C73 N64 N63 112.0(15) . .
C73 N64 C74 131.1(17) . .
N63 N64 C74 116.5(18) . .
C40 C39 C38 120.9(13) . .
N36 N37 C46 110.0(13) . .
C17 C18 C19 122.7(16) . .
N8 C17 C18 120.4(16) . .
N8 C17 C16 115.9(14) . .
C18 C17 C16 123.7(16) . .
O61 C66 C65 107(2) . .
N67 N66 N65 107.0(14) . .
C70 C69 C68 119(2) . .
O32 C50 C51 114.7(17) . .
O32 C50 C49 125.4(17) . .
C51 C50 C49 120(2) . .
N34 C43 C42 105.6(14) . .
C23 C24 C25 108.8(14) . .
N38 C47 C48 120.0(18) . .
N38 C47 C46 116.8(16) . .
C48 C47 C46 123.1(16) . .
C39 C40 C41 120.5(15) . .
N66 N67 C76 108.2(16) . .
N1 C11 C10 121.3(18) . .
N1 C11 C12 114(2) . .
C10 C11 C12 124(2) . .
C15 C16 N7 108.5(15) . .
C15 C16 C17 132.3(16) . .
N7 C16 C17 119.1(14) . .
C45 C46 N37 107.3(16) . .
C45 C46 C47 129.8(15) . .
N37 C46 C47 122.9(15) . .
O31 C38 C37 122.5(16) . .
O31 C38 C39 120.0(13) . .
C37 C38 C39 117.4(14) . .
N3 N2 C12 111.0(17) . .
N3 N2 Pt3 131.3(15) . .
C12 N2 Pt3 117.7(11) . .
N65 C74 N64 112.7(16) . .
N8 C21 C20 122.4(15) . .
N32 C42 C43 103.2(12) . .
N32 C42 C41 120.7(15) . .
C43 C42 C41 136.0(14) . .
N61 C67 C68 121.1(18) . .
N5 C14 N4 111.2(15) . .
N35 C44 N34 109.8(14) . .
N38 C51 C50 123.0(17) . .
N31 C37 C38 121.7(15) . .
N7 N6 N5 105.4(14) . .
C79 C78 C77 118.8(16) . .
C16 C15 N5 104.9(16) . .
C76 C75 N65 105.6(17) . .
C20 C19 C18 117.9(15) . .
C75 C76 N67 108.2(17) . .
C75 C76 C77 128.9(15) . .
N67 C76 C77 122.8(17) . .
C84 C85 C86 119(2) . .
C48 C49 C50 118.3(17) . .
C69 C70 C71 122(2) . .
C22 C23 C24 109.2(16) . .
O1 C8 C7 124(2) . .
O1 C8 C9 118(2) . .
C7 C8 C9 118.2(17) . .
N35 C45 C46 106.4(13) . .
N2 C12 C13 108.0(16) . .
N2 C12 C11 113.7(18) . .
C13 C12 C11 138(2) . .
C19 C20 O2 126.1(15) . .
C19 C20 C21 119.0(16) . .
O2 C20 C21 114.9(15) . .
C3 C4 C5 108.8(19) . .
O2 C22 C23 108.8(16) . .
N1 C7 C8 120.6(19) . .
C6 C5 C4 110.6(18) . .
C73 C72 N62 105.3(17) . .
C73 C72 C71 138(2) . .
N62 C72 C71 116.5(15) . .
O31 C36 C35 107.4(18) . .
C83B C84 C85 142(4) . .
C85 C84 C83A 104(2) . .
C1 C2 C3 111(2) . .
C35 C34 C33 101.8(4) . .
C4 C3 C2 111.0(19) . .
N31 C41 C42 114.3(13) . .
N31 C41 C40 115.9(13) . .
C42 C41 C40 129.7(16) . .
C55 C54 C53 141(5) . .
C52 C53 C54 114(3) . .
C83A C82 O62 117(2) . .
O62 C82 C83B 113(3) . .
N64 C73 C72 107.2(18) . .
C36 C35 C34 120(2) . .
N63 N62 C72 111.8(14) . .
N63 N62 Pt2 133.4(13) . .
C72 N62 Pt2 114.5(12) . .
N4 C13 C12 103.1(18) . .
F4 B1 F3 114(2) . .
F4 B1 F1 117.7(17) . .
F3 B1 F1 113(2) . .
F4 B1 F2 108(2) . .
F3 B1 F2 99.7(18) . .
F1 B1 F2 100.9(17) . .
O32 C52 C53 111(2) . .
C82 C83A C84 110(2) . .
C87 C86 C85 115(3) . .
C55 C56 C57 100(2) . .
F12 B11 F11 112(3) . .
F12 B11 F14 109(2) . .
F11 B11 F14 108(3) . .
F12 B11 F13 113(3) . .
F11 B11 F13 107(2) . .
F14 B11 F13 107(3) . .
C26 C25 C24 111.7(16) . .
C25 C26 C27 114.0(18) . .
C63B C64 C65 123(4) . .
C63A C64 C65 99(3) . .
C66 C65 C64 100.4(9) . .
C54 C55 C56 126(6) . .
C31 C32 C33 101.3(4) . .
C34 C33 C32 100.6(4) . .
C84 C83B C82 110(3) . .
F31 B31 F32 109.6(3) . .
F31 B31 F33 109.5(3) . .
F32 B31 F33 109.5(3) . .
F31 B31 F34 109.5(3) . .
F32 B31 F34 109.4(3) . .
F33 B31 F34 109.4(3) . .
C62A C63A C64 100.6(4) . .
C64 C63B C62B 100.6(4) . .
C61B C62B C63B 166(5) . .
C63A C62A C61A 145(4) . .
C62B C61B C62B 179.998(15) 2_756 .

loop_
_geom_bond_atom_site_label_1
_geom_bond_atom_site_label_2
_geom_bond_distance
_geom_bond_site_symmetry_2
Pt1 N32 2.026(9) 2_565
Pt1 N32 2.026(9) .
Pt1 N31 2.096(12) .
Pt1 N31 2.096(11) 2_565
Pt2 N62 1.993(14) 2_655
Pt2 N62 1.993(14) .
Pt2 N61 2.068(14) .
Pt2 N61 2.068(14) 2_655
Pt3 N2 1.963(18) .
Pt3 N2 1.963(18) 2_666
Pt3 N1 2.058(15) 2_666
Pt3 N1 2.058(15) .
O2 C20 1.370(19) .
O2 C22 1.46(2) .
N32 N33 1.260(14) .
N32 C42 1.321(16) .
O32 C50 1.38(2) .
O32 C52 1.44(2) .
F11 B11 1.37(3) .
F12 B11 1.32(4) .
F14 B11 1.41(3) .
O31 C38 1.353(18) .
O31 C36 1.44(3) .
C6 O1 1.43(3) .
C6 C5 1.52(2) .
N1 C11 1.32(3) .
N1 C7 1.34(2) .
N4 N3 1.34(2) .
N4 C13 1.34(2) .
N4 C14 1.46(2) .
F13 B11 1.41(4) .
N33 N34 1.298(16) .
N3 N2 1.336(18) .
O62 C80 1.354(19) .
O62 C82 1.44(2) .
C48 C49 1.37(3) .
C48 C47 1.43(2) .
N36 N37 1.31(2) .
N36 N35 1.393(17) .
N38 C51 1.30(2) .
N38 C47 1.37(2) .
N35 C45 1.35(2) .
N35 C44 1.42(2) .
O1 C8 1.36(2) .
N31 C37 1.305(17) .
N31 C41 1.350(19) .
F3 B1 1.28(2) .
N63 N62 1.326(19) .
N63 N64 1.36(2) .
C10 C9 1.37(3) .
C10 C11 1.34(3) .
C79 C78 1.37(2) .
C79 C80 1.41(2) .
N65 N66 1.32(2) .
N65 C75 1.344(19) .
N65 C74 1.43(2) .
C68 O61 1.35(2) .
C68 C67 1.35(3) .
C68 C69 1.41(3) .
F1 B1 1.35(2) .
O61 C66 1.460(10) .
C80 C81 1.38(2) .
C81 N68 1.28(2) .
N8 C17 1.329(19) .
N8 C21 1.349(19) .
N68 C77 1.332(19) .
N5 C15 1.34(2) .
N5 N6 1.36(2) .
N5 C14 1.45(2) .
N7 N6 1.30(2) .
N7 C16 1.37(2) .
N34 C43 1.331(17) .
N34 C44 1.519(18) .
N61 C71 1.32(2) .
N61 C67 1.33(2) .
C71 C70 1.38(3) .
C71 C72 1.42(2) .
C9 C8 1.40(3) .
C77 C78 1.43(2) .
C77 C76 1.46(2) .
N64 C73 1.31(2) .
N64 C74 1.47(2) .
C39 C40 1.34(2) .
C39 C38 1.37(2) .
N37 C46 1.39(2) .
C18 C17 1.37(2) .
C18 C19 1.36(2) .
C17 C16 1.48(2) .
C66 C65 1.561(5) .
N66 N67 1.30(2) .
C69 C70 1.34(3) .
C50 C51 1.39(2) .
C50 C49 1.38(3) .
C43 C42 1.36(2) .
C24 C23 1.57(2) .
C24 C25 1.57(2) .
C47 C46 1.43(2) .
C40 C41 1.407(18) .
N67 C76 1.375(19) .
C11 C12 1.44(2) .
C16 C15 1.34(2) .
C46 C45 1.37(2) .
C38 C37 1.365(18) .
N2 C12 1.37(2) .
C21 C20 1.41(2) .
C42 C41 1.389(19) .
C75 C76 1.32(2) .
C19 C20 1.32(2) .
C85 C84 1.45(3) .
C85 C86 1.48(3) .
C23 C22 1.52(2) .
C8 C7 1.39(3) .
C12 C13 1.36(2) .
C4 C3 1.48(2) .
C4 C5 1.56(3) .
C72 C73 1.36(2) .
C72 N62 1.36(2) .
C36 C35 1.52(3) .
C84 C83B 1.44(6) .
C84 C83A 1.59(4) .
C2 C1 1.51(3) .
C2 C3 1.56(3) .
C34 C35 1.551(5) .
C34 C33 1.557(5) .
C87 C86 1.52(3) .
C54 C55 1.12(7) .
C54 C53 1.66(4) .
C53 C52 1.45(3) .
C82 C83A 1.34(3) .
C82 C83B 1.50(7) .
F4 B1 1.25(2) .
F2 B1 1.36(2) .
C57 C56 1.58(5) .
C56 C55 1.56(2) .
C25 C26 1.47(2) .
C26 C27 1.53(2) .
C64 C63B 1.560(5) .
C64 C63A 1.560(5) .
C64 C65 1.563(19) .
C32 C31 1.554(5) .
C32 C33 1.561(5) .
B31 F31 1.332(4) .
B31 F32 1.333(4) .
B31 F33 1.333(4) .
B31 F34 1.334(4) .
C63A C62A 1.560(5) .
C63B C62B 1.560(5) .
C62B C61B 1.42(6) .
C62A C61A 1.560(5) .
C61B C62B 1.42(6) 2_756
